data_6000238
loop_
_publ_author_name
'Poojary, D. M.'
'Zhang, B. L.'
'Clearfield, A.'

_publ_section_title
;
 Synthesis and structures of barium arylbisphosphonates derived from X-ray
 powder data
;
_journal_coden_ASTM AQIEFZ
_journal_name_full 'Anales de Quimica International Edition'
_journal_page_first 401
_journal_page_last 405
_journal_volume 94
_journal_year 1998
_chemical_formula_sum 'C6 H6 Ba O6 P2'
_space_group_name_H-M_alt 'C 1 2/c 1'
_cell_angle_alpha 90.000
_cell_angle_beta 97.337
_cell_angle_gamma 90.000
_cell_length_a 21.0999
_cell_length_b 5.5313
_cell_length_c 8.5744
_cell_volume 992.52
_cod_database_code 6000238

loop_
_atom_site_label
_atom_site_fract_x
_atom_site_fract_y
_atom_site_fract_z
? ? ? ?
